data_4306733
loop_
_publ_author_name
'Chia-Huei Lin'
'Chien-Ge Chen'
'Ming-Li Tsai'
'Gene-Hsiang Lee'
'Wen-Feng Liaw'

_publ_section_title
;
Monoanionic {Mn(NO)}5 and Dianionic {Mn(NO)}6 Thiolatonitrosylmanganese
Complexes: [(NO)Mn(L)2]- and [(NO)Mn(L)2]2- (LH2= 1,2-Benzenedithiol and
Toluene-3,4-dithiol)
;
_journal_name_full 'Inorganic Chemistry'
_journal_page_first 11435
_journal_page_last 11443
_journal_paper_doi 10.1021/ic801553s
_journal_volume 47
_journal_year 2008
_chemical_formula_moiety '2(C36 H30 N P2) C28 H24 Mn2 S8'
_chemical_formula_sum 'C100 H84 Mn2 N2 P4 S8'
_chemical_formula_weight 1803.94
_chemical_name_systematic
; 
 ? 
;
_space_group_IT_number 14
_symmetry_cell_setting monoclinic
_symmetry_space_group_name_Hall '-P 2ybc'
_symmetry_space_group_name_H-M 'P 1 21/c 1'
_atom_sites_solution_hydrogens geom
_atom_sites_solution_primary direct
_atom_sites_solution_secondary difmap
_audit_creation_method SHELXL-97
_cell_angle_alpha 90.00
_cell_angle_beta 100.755(2)
_cell_angle_gamma 90.00
_cell_formula_units_Z 2
_cell_length_a 12.7382(15)
_cell_length_b 12.0196(13)
_cell_length_c 28.296(3)
_cell_measurement_reflns_used 3252
_cell_measurement_temperature 100(2)
_cell_measurement_theta_max 25
_cell_measurement_theta_min 2.5
_cell_volume 4256.2(8)
_computing_cell_refinement 'Bruker SMART'
_computing_data_collection 'Bruker SMART'
_computing_data_reduction 'Bruker SAINT'
_computing_molecular_graphics 'Bruker SHELXTL'
_computing_publication_material 'Bruker SHELXTL'
_computing_structure_refinement 'SHELXL-97 (Sheldrick, 1997)'
_computing_structure_solution 'SHELXS-97 (Sheldrick, 1990)'
_diffrn_ambient_temperature 100(2)
_diffrn_measured_fraction_theta_full 0.998
_diffrn_measured_fraction_theta_max 0.998
_diffrn_measurement_device_type 'CCD area detector'
_diffrn_measurement_method 'phi and omega scans'
_diffrn_radiation_monochromator graphite
_diffrn_radiation_source 'fine-focus sealed tube'
_diffrn_radiation_type MoK\a
_diffrn_radiation_wavelength 0.71073
_diffrn_reflns_av_R_equivalents 0.0838
_diffrn_reflns_av_sigmaI/netI 0.1378
_diffrn_reflns_limit_h_max 16
_diffrn_reflns_limit_h_min -12
_diffrn_reflns_limit_k_max 16
_diffrn_reflns_limit_k_min -12
_diffrn_reflns_limit_l_max 37
_diffrn_reflns_limit_l_min -37
_diffrn_reflns_number 31031
_diffrn_reflns_theta_full 28.36
_diffrn_reflns_theta_max 28.36
_diffrn_reflns_theta_min 1.47
_exptl_absorpt_coefficient_mu 0.619
_exptl_absorpt_correction_T_max 0.95099
_exptl_absorpt_correction_T_min 0.74346
_exptl_absorpt_correction_type empirical
_exptl_crystal_colour brown
_exptl_crystal_density_diffrn 1.408
_exptl_crystal_density_meas ?
_exptl_crystal_density_method .
_exptl_crystal_description lump
_exptl_crystal_F_000 1872
_exptl_crystal_size_max 0.10
_exptl_crystal_size_mid 0.10
_exptl_crystal_size_min 0.05
_refine_diff_density_max 0.791
_refine_diff_density_min -0.519
_refine_diff_density_rms 0.082
_refine_ls_extinction_method none
_refine_ls_goodness_of_fit_ref 0.829
_refine_ls_hydrogen_treatment constr
_refine_ls_matrix_type full
_refine_ls_number_parameters 523
_refine_ls_number_reflns 10600
_refine_ls_number_restraints 1
_refine_ls_restrained_S_all 0.829
_refine_ls_R_factor_all 0.0959
_refine_ls_R_factor_gt 0.0491
_refine_ls_shift/su_max 0.003
_refine_ls_shift/su_mean 0.000
_refine_ls_structure_factor_coef Fsqd
_refine_ls_weighting_details 'calc w=1/[\s^2^(Fo^2^)+(0.0274P)^2^+0.0000P] where P=(Fo^2^+2Fc^2^)/3'
_refine_ls_weighting_scheme calc
_refine_ls_wR_factor_gt 0.0879
_refine_ls_wR_factor_ref 0.0962
_reflns_number_gt 6022
_reflns_number_total 10600
_reflns_threshold_expression >2sigma(I)
_cod_data_source_file ic801553s_si_002.cif
_cod_data_source_block 06au56m
_cod_depositor_comments
;
The following automatic conversions were performed:
'_symmetry_cell_setting' value 'Monoclinic' changed to 'monoclinic'
according to '/home/saulius/struct/CIF-dictionaries/cif_core.dic'
dictionary named 'cif_core.dic' version 2.4.1 from
2010-06-29.

'_exptl_absorpt_correction_type' value 'Empirical' changed to
'empirical' according to
'/home/saulius/struct/CIF-dictionaries/cif_core.dic' dictionary named
'cif_core.dic' version 2.4.1 from 2010-06-29.

Automatic conversion script
Id: cif_fix_enum 1527 2010-12-29 10:47:43Z saulius 
;
_cod_original_cell_volume 4256.3(8)
_cod_database_code 4306733

loop_
_symmetry_equiv_pos_as_xyz
'x, y, z'
'-x, y+1/2, -z+1/2'
'-x, -y, -z'
'x, -y-1/2, z-1/2'

loop_
_atom_site_label
_atom_site_type_symbol
_atom_site_fract_x
_atom_site_fract_y
_atom_site_fract_z
_atom_site_U_iso_or_equiv
_atom_site_adp_type
_atom_site_occupancy
_atom_site_symmetry_multiplicity
_atom_site_calc_flag
_atom_site_refinement_flags
_atom_site_disorder_assembly
_atom_site_disorder_group
C1 C -0.1114(2) 1.0360(2) 0.08217(10) 0.0152(6) Uani 1 1 d . . .
C2 C -0.1822(2) 1.0198(2) 0.03944(10) 0.0201(7) Uani 1 1 d . . .
H2A H -0.1778 0.9544 0.0211 0.024 Uiso 1 1 calc R . .
C3 C -0.2603(3) 1.0995(3) 0.02319(12) 0.0264(8) Uani 1 1 d . . .
H3A H -0.3093 1.0877 -0.0061 0.032 Uiso 1 1 calc R . .
C4 C -0.2668(3) 1.1946(3) 0.04914(12) 0.0256(8) Uani 1 1 d . . .
H4A H -0.3202 1.2484 0.0379 0.031 Uiso 1 1 calc R . .
C5 C -0.1951(3) 1.2121(2) 0.09192(12) 0.0263(8) Uani 1 1 d . . .
H5A H -0.1987 1.2787 0.1096 0.032 Uiso 1 1 calc R . .
C6 C -0.1185(3) 1.1327(2) 0.10883(11) 0.0230(8) Uani 1 1 d . . .
H6A H -0.0708 1.1440 0.1385 0.028 Uiso 1 1 calc R . .
C7 C -0.0217(2) 0.8208(2) 0.06522(10) 0.0147(7) Uani 1 1 d . . .
C8 C 0.0563(2) 0.7897(2) 0.03961(10) 0.0173(7) Uani 1 1 d . . .
H8A H 0.1207 0.8314 0.0430 0.021 Uiso 1 1 calc R . .
C9 C 0.0417(2) 0.6988(2) 0.00915(10) 0.0182(7) Uani 1 1 d . . .
H9A H 0.0955 0.6783 -0.0084 0.022 Uiso 1 1 calc R . .
C10 C -0.0519(3) 0.6378(2) 0.00440(10) 0.0198(7) Uani 1 1 d . . .
H10A H -0.0628 0.5758 -0.0168 0.024 Uiso 1 1 calc R . .
C11 C -0.1297(3) 0.6664(2) 0.03033(11) 0.0201(7) Uani 1 1 d . . .
H11A H -0.1933 0.6236 0.0271 0.024 Uiso 1 1 calc R . .
C12 C -0.1152(2) 0.7569(2) 0.06084(10) 0.0177(7) Uani 1 1 d . . .
H12A H -0.1685 0.7760 0.0789 0.021 Uiso 1 1 calc R . .
C13 C 0.1172(2) 1.0066(2) 0.10193(10) 0.0138(6) Uani 1 1 d . . .
C14 C 0.2115(2) 0.9610(2) 0.12771(10) 0.0173(7) Uani 1 1 d . . .
H14A H 0.2091 0.8937 0.1451 0.021 Uiso 1 1 calc R . .
C15 C 0.3082(2) 1.0131(2) 0.12802(11) 0.0200(7) Uani 1 1 d . . .
H15A H 0.3720 0.9822 0.1460 0.024 Uiso 1 1 calc R . .
C16 C 0.3125(3) 1.1099(2) 0.10238(11) 0.0218(7) Uani 1 1 d . . .
H16A H 0.3792 1.1456 0.1027 0.026 Uiso 1 1 calc R . .
C17 C 0.2204(3) 1.1548(2) 0.07630(11) 0.0217(8) Uani 1 1 d . . .
H17A H 0.2239 1.2217 0.0587 0.026 Uiso 1 1 calc R . .
C18 C 0.1228(3) 1.1038(2) 0.07535(10) 0.0188(7) Uani 1 1 d . . .
H18A H 0.0597 1.1346 0.0567 0.023 Uiso 1 1 calc R . .
C19 C -0.0854(2) 0.8157(2) 0.23453(10) 0.0168(7) Uani 1 1 d . . .
C20 C -0.1522(3) 0.9082(2) 0.23267(12) 0.0272(8) Uani 1 1 d . . .
H20A H -0.1488 0.9653 0.2098 0.033 Uiso 1 1 calc R . .
C21 C -0.2230(3) 0.9174(3) 0.26368(13) 0.0346(9) Uani 1 1 d . . .
H21A H -0.2668 0.9817 0.2626 0.041 Uiso 1 1 calc R . .
C22 C -0.2311(3) 0.8336(3) 0.29658(12) 0.0304(9) Uani 1 1 d . . .
H22A H -0.2812 0.8393 0.3175 0.036 Uiso 1 1 calc R . .
C23 C -0.1646(3) 0.7412(3) 0.29843(11) 0.0256(8) Uani 1 1 d . . .
H23A H -0.1690 0.6836 0.3210 0.031 Uiso 1 1 calc R . .
C24 C -0.0930(3) 0.7326(2) 0.26813(11) 0.0204(7) Uani 1 1 d . . .
H24A H -0.0479 0.6692 0.2700 0.024 Uiso 1 1 calc R . .
C25 C 0.0139(2) 0.6739(2) 0.17139(10) 0.0164(7) Uani 1 1 d . . .
C26 C -0.0756(3) 0.6056(2) 0.16625(11) 0.0226(7) Uani 1 1 d . . .
H26A H -0.1366 0.6281 0.1787 0.027 Uiso 1 1 calc R . .
C27 C -0.0751(3) 0.5047(3) 0.14289(12) 0.0299(9) Uani 1 1 d . . .
H27A H -0.1358 0.4574 0.1398 0.036 Uiso 1 1 calc R . .
C28 C 0.0116(3) 0.4717(3) 0.12404(11) 0.0293(8) Uani 1 1 d . . .
H28A H 0.0105 0.4023 0.1079 0.035 Uiso 1 1 calc R . .
C29 C 0.1007(3) 0.5395(3) 0.12853(11) 0.0263(8) Uani 1 1 d . . .
H29A H 0.1606 0.5175 0.1152 0.032 Uiso 1 1 calc R . .
C30 C 0.1017(3) 0.6397(2) 0.15266(11) 0.0216(7) Uani 1 1 d . . .
H30A H 0.1633 0.6856 0.1564 0.026 Uiso 1 1 calc R . .
C31 C 0.1371(2) 0.8312(2) 0.23663(10) 0.0157(7) Uani 1 1 d . . .
C32 C 0.1855(3) 0.7458(2) 0.26611(11) 0.0221(7) Uani 1 1 d . . .
H32A H 0.1570 0.6726 0.2623 0.027 Uiso 1 1 calc R . .
C33 C 0.2749(3) 0.7672(3) 0.30089(11) 0.0266(8) Uani 1 1 d . . .
H33A H 0.3072 0.7088 0.3211 0.032 Uiso 1 1 calc R . .
C34 C 0.3172(3) 0.8726(3) 0.30625(11) 0.0260(8) Uani 1 1 d . . .
H34A H 0.3780 0.8871 0.3305 0.031 Uiso 1 1 calc R . .
C35 C 0.2715(2) 0.9573(2) 0.27653(11) 0.0231(7) Uani 1 1 d . . .
H35A H 0.3018 1.0298 0.2798 0.028 Uiso 1 1 calc R . .
C36 C 0.1819(2) 0.9369(2) 0.24219(10) 0.0184(7) Uani 1 1 d . . .
H36A H 0.1503 0.9957 0.2220 0.022 Uiso 1 1 calc R . .
C37 C 0.3787(2) 0.6218(2) 0.11494(11) 0.0203(7) Uani 1 1 d . . .
C38 C 0.3805(3) 0.7243(3) 0.13827(12) 0.0301(9) Uani 1 1 d . . .
H38A H 0.3569 0.7886 0.1199 0.036 Uiso 1 1 calc R . .
C39 C 0.4159(3) 0.7351(3) 0.18763(13) 0.0365(9) Uani 1 1 d . . .
H39A H 0.4145 0.8057 0.2026 0.044 Uiso 1 1 calc R . .
C40 C 0.4533(3) 0.6424(3) 0.21482(12) 0.0315(9) Uani 1 1 d U . .
C41 C 0.4509(2) 0.5395(3) 0.19202(11) 0.0261(8) Uani 1 1 d . . .
H41A H 0.4751 0.4755 0.2106 0.031 Uiso 1 1 calc R . .
C42 C 0.4140(2) 0.5279(2) 0.14268(11) 0.0205(7) Uani 1 1 d . . .
C43 C 0.5022(3) 0.6559(3) 0.26703(13) 0.0492(11) Uani 1 1 d U . .
H43A H 0.4963 0.7337 0.2765 0.074 Uiso 1 1 calc R . .
H43B H 0.5777 0.6344 0.2722 0.074 Uiso 1 1 calc R . .
H43C H 0.4645 0.6082 0.2865 0.074 Uiso 1 1 calc R . .
C44 C 0.6189(2) 0.6537(2) 0.07034(11) 0.0212(7) Uani 1 1 d . . .
C45 C 0.6469(3) 0.6684(3) 0.11988(12) 0.0275(8) Uani 1 1 d . . .
H45A H 0.6656 0.6051 0.1398 0.033 Uiso 1 1 calc R . .
C46 C 0.6484(3) 0.7723(3) 0.14097(13) 0.0335(9) Uani 1 1 d . . .
H46A H 0.6686 0.7809 0.1748 0.040 Uiso 1 1 calc R . .
C47 C 0.6199(3) 0.8632(3) 0.11171(13) 0.0313(9) Uani 1 1 d . . .
C50 C 0.6237(3) 0.9782(3) 0.13403(14) 0.0519(12) Uani 1 1 d . . .
H50A H 0.6455 0.9720 0.1690 0.078 Uiso 1 1 calc R . .
H50B H 0.5528 1.0124 0.1263 0.078 Uiso 1 1 calc R . .
H50C H 0.6753 1.0243 0.1212 0.078 Uiso 1 1 calc R . .
Mn1 Mn 0.42176(4) 0.45184(4) 0.037254(16) 0.01662(12) Uani 1 1 d . . .
N1 N -0.01212(19) 0.90881(18) 0.15897(8) 0.0155(6) Uani 1 1 d . . .
P1 P -0.00696(6) 0.93821(6) 0.10476(3) 0.01425(17) Uani 1 1 d . . .
P2 P 0.01177(7) 0.81088(6) 0.19640(3) 0.01545(18) Uani 1 1 d . . .
S1 S 0.33645(7) 0.61286(6) 0.05228(3) 0.0232(2) Uani 1 1 d . . .
S2 S 0.41510(7) 0.39709(6) 0.11452(3) 0.02207(19) Uani 1 1 d . . .
S3 S 0.44631(7) 0.26717(6) 0.02206(3) 0.0239(2) Uani 1 1 d . . .
S4 S 0.61825(6) 0.51798(6) 0.04590(3) 0.01889(18) Uani 1 1 d . . .
C48 C 0.5903(3) 0.8504(3) 0.06229(13) 0.0294(8) Uani 1 1 d . . .
H48A H 0.5700 0.9138 0.0427 0.035 Uiso 1 1 calc R . .
C49 C 0.5901(2) 0.7450(2) 0.04078(11) 0.0231(8) Uani 1 1 d . . .

loop_
_atom_site_aniso_label
_atom_site_aniso_U_11
_atom_site_aniso_U_22
_atom_site_aniso_U_33
_atom_site_aniso_U_23
_atom_site_aniso_U_13
_atom_site_aniso_U_12
C1 0.0122(16) 0.0138(15) 0.0211(16) 0.0020(12) 0.0070(13) -0.0012(12)
C2 0.0188(18) 0.0226(17) 0.0201(17) 0.0015(13) 0.0067(14) -0.0003(13)
C3 0.0176(19) 0.035(2) 0.0261(19) 0.0122(16) 0.0018(15) 0.0015(15)
C4 0.0196(19) 0.0242(18) 0.035(2) 0.0141(15) 0.0104(16) 0.0064(14)
C5 0.030(2) 0.0185(17) 0.034(2) 0.0021(14) 0.0164(17) 0.0059(14)
C6 0.026(2) 0.0192(17) 0.0234(18) 0.0017(14) 0.0049(15) 0.0002(14)
C7 0.0173(17) 0.0136(15) 0.0131(15) 0.0024(12) 0.0028(13) 0.0007(12)
C8 0.0146(17) 0.0164(16) 0.0210(17) 0.0033(13) 0.0037(14) -0.0001(13)
C9 0.0169(18) 0.0208(16) 0.0181(16) -0.0003(13) 0.0062(13) 0.0046(13)
C10 0.026(2) 0.0148(16) 0.0186(17) -0.0030(12) 0.0051(15) 0.0026(13)
C11 0.0166(18) 0.0197(17) 0.0231(18) -0.0015(14) 0.0018(14) -0.0050(13)
C12 0.0151(17) 0.0203(16) 0.0193(17) -0.0004(13) 0.0071(13) 0.0010(13)
C13 0.0136(17) 0.0128(15) 0.0156(15) -0.0034(12) 0.0042(13) -0.0031(12)
C14 0.0193(18) 0.0125(15) 0.0213(17) 0.0011(12) 0.0064(14) -0.0021(13)
C15 0.0148(18) 0.0199(17) 0.0254(18) 0.0011(13) 0.0041(14) 0.0000(13)
C16 0.0184(18) 0.0205(17) 0.0275(18) -0.0003(14) 0.0072(15) -0.0067(14)
C17 0.024(2) 0.0194(17) 0.0226(18) 0.0048(13) 0.0059(15) -0.0051(14)
C18 0.0201(19) 0.0183(16) 0.0171(16) 0.0021(13) 0.0010(14) -0.0014(13)
C19 0.0192(18) 0.0164(15) 0.0161(16) -0.0031(13) 0.0064(13) -0.0046(13)
C20 0.032(2) 0.0203(17) 0.033(2) 0.0048(15) 0.0152(17) 0.0019(15)
C21 0.042(2) 0.0230(19) 0.045(2) -0.0001(16) 0.0250(19) 0.0066(16)
C22 0.035(2) 0.028(2) 0.035(2) -0.0084(16) 0.0237(17) -0.0042(16)
C23 0.034(2) 0.0224(18) 0.0238(19) 0.0029(14) 0.0155(16) -0.0074(15)
C24 0.0247(19) 0.0153(16) 0.0229(18) -0.0002(13) 0.0087(15) -0.0003(13)
C25 0.0214(19) 0.0118(15) 0.0169(16) 0.0019(12) 0.0058(14) -0.0006(13)
C26 0.0229(19) 0.0225(17) 0.0252(18) -0.0045(14) 0.0118(15) -0.0036(14)
C27 0.038(2) 0.0229(18) 0.032(2) -0.0075(15) 0.0153(17) -0.0162(16)
C28 0.047(3) 0.0173(17) 0.0275(19) -0.0037(14) 0.0165(17) -0.0043(16)
C29 0.027(2) 0.0257(19) 0.0297(19) -0.0021(15) 0.0148(16) 0.0022(15)
C30 0.025(2) 0.0167(16) 0.0246(18) 0.0015(13) 0.0090(15) -0.0048(13)
C31 0.0195(18) 0.0168(16) 0.0125(15) 0.0016(12) 0.0078(13) 0.0013(13)
C32 0.0207(19) 0.0202(17) 0.0262(19) 0.0048(14) 0.0067(15) -0.0019(14)
C33 0.024(2) 0.0305(19) 0.0265(19) 0.0093(15) 0.0067(16) 0.0079(15)
C34 0.0180(19) 0.042(2) 0.0180(18) -0.0026(15) 0.0028(15) -0.0016(16)
C35 0.0218(19) 0.0219(17) 0.0264(18) -0.0054(14) 0.0065(15) -0.0057(14)
C36 0.0211(18) 0.0174(16) 0.0179(16) 0.0006(13) 0.0065(14) 0.0012(13)
C37 0.0176(18) 0.0238(17) 0.0212(17) 0.0018(14) 0.0084(14) -0.0014(14)
C38 0.030(2) 0.0282(19) 0.035(2) 0.0012(16) 0.0130(17) 0.0084(16)
C39 0.047(3) 0.033(2) 0.034(2) -0.0039(17) 0.0198(19) 0.0037(18)
C40 0.022(2) 0.051(2) 0.0225(19) -0.0134(17) 0.0067(16) 0.0019(17)
C41 0.0183(19) 0.037(2) 0.0248(19) 0.0060(15) 0.0082(15) 0.0044(15)
C42 0.0123(17) 0.0254(18) 0.0266(18) 0.0012(14) 0.0108(14) -0.0001(13)
C43 0.046(3) 0.059(3) 0.044(3) -0.007(2) 0.012(2) 0.007(2)
C44 0.0129(18) 0.0240(18) 0.0290(19) -0.0032(14) 0.0098(15) -0.0070(13)
C45 0.022(2) 0.034(2) 0.029(2) -0.0014(16) 0.0097(16) -0.0128(15)
C46 0.031(2) 0.037(2) 0.036(2) -0.0037(17) 0.0164(18) -0.0121(17)
C47 0.023(2) 0.032(2) 0.042(2) -0.0200(17) 0.0155(17) -0.0083(16)
C50 0.045(3) 0.047(3) 0.065(3) -0.015(2) 0.014(2) 0.002(2)
Mn1 0.0131(3) 0.0183(2) 0.0190(3) 0.0023(2) 0.0045(2) -0.0020(2)
N1 0.0164(15) 0.0135(13) 0.0175(13) -0.0013(10) 0.0055(11) -0.0012(10)
P1 0.0132(4) 0.0142(4) 0.0158(4) -0.0002(3) 0.0039(3) -0.0013(3)
P2 0.0169(5) 0.0137(4) 0.0169(4) 0.0005(3) 0.0061(3) -0.0009(3)
S1 0.0221(5) 0.0257(4) 0.0226(4) 0.0049(4) 0.0061(4) 0.0067(4)
S2 0.0244(5) 0.0212(4) 0.0213(4) 0.0049(3) 0.0062(4) -0.0023(3)
S3 0.0243(5) 0.0192(4) 0.0299(5) 0.0030(4) 0.0096(4) -0.0005(3)
S4 0.0144(4) 0.0226(4) 0.0198(4) 0.0009(3) 0.0033(3) -0.0046(3)
C48 0.022(2) 0.0235(18) 0.046(2) -0.0017(16) 0.0143(17) -0.0054(14)
C49 0.0158(18) 0.0252(18) 0.031(2) -0.0069(15) 0.0119(15) -0.0073(14)

loop_
_atom_type_symbol
_atom_type_description
_atom_type_scat_dispersion_real
_atom_type_scat_dispersion_imag
_atom_type_scat_source
C C 0.0033 0.0016 'International Tables Vol C Tables 4.2.6.8 and 6.1.1.4'
H H 0.0000 0.0000 'International Tables Vol C Tables 4.2.6.8 and 6.1.1.4'
N N 0.0061 0.0033 'International Tables Vol C Tables 4.2.6.8 and 6.1.1.4'
P P 0.1023 0.0942 'International Tables Vol C Tables 4.2.6.8 and 6.1.1.4'
S S 0.1246 0.1234 'International Tables Vol C Tables 4.2.6.8 and 6.1.1.4'
Mn Mn 0.3368 0.7283 'International Tables Vol C Tables 4.2.6.8 and 6.1.1.4'

loop_
_geom_angle_atom_site_label_1
_geom_angle_atom_site_label_2
_geom_angle_atom_site_label_3
_geom_angle
_geom_angle_site_symmetry_1
_geom_angle_site_symmetry_3
_geom_angle_publ_flag
C2 C1 C6 119.5(3) . . ?
C2 C1 P1 122.5(2) . . ?
C6 C1 P1 118.0(2) . . ?
C1 C2 C3 120.1(3) . . ?
C1 C2 H2A 120.0 . . ?
C3 C2 H2A 120.0 . . ?
C4 C3 C2 120.5(3) . . ?
C4 C3 H3A 119.8 . . ?
C2 C3 H3A 119.8 . . ?
C3 C4 C5 119.9(3) . . ?
C3 C4 H4A 120.1 . . ?
C5 C4 H4A 120.1 . . ?
C6 C5 C4 120.2(3) . . ?
C6 C5 H5A 119.9 . . ?
C4 C5 H5A 119.9 . . ?
C5 C6 C1 119.9(3) . . ?
C5 C6 H6A 120.0 . . ?
C1 C6 H6A 120.0 . . ?
C8 C7 C12 119.1(3) . . ?
C8 C7 P1 122.5(2) . . ?
C12 C7 P1 118.4(2) . . ?
C9 C8 C7 120.8(3) . . ?
C9 C8 H8A 119.6 . . ?
C7 C8 H8A 119.6 . . ?
C8 C9 C10 119.5(3) . . ?
C8 C9 H9A 120.2 . . ?
C10 C9 H9A 120.2 . . ?
C11 C10 C9 120.4(3) . . ?
C11 C10 H10A 119.8 . . ?
C9 C10 H10A 119.8 . . ?
C12 C11 C10 120.2(3) . . ?
C12 C11 H11A 119.9 . . ?
C10 C11 H11A 119.9 . . ?
C11 C12 C7 119.9(3) . . ?
C11 C12 H12A 120.0 . . ?
C7 C12 H12A 120.0 . . ?
C14 C13 C18 119.0(3) . . ?
C14 C13 P1 118.4(2) . . ?
C18 C13 P1 122.6(2) . . ?
C15 C14 C13 120.3(3) . . ?
C15 C14 H14A 119.8 . . ?
C13 C14 H14A 119.8 . . ?
C16 C15 C14 120.2(3) . . ?
C16 C15 H15A 119.9 . . ?
C14 C15 H15A 119.9 . . ?
C17 C16 C15 120.0(3) . . ?
C17 C16 H16A 120.0 . . ?
C15 C16 H16A 120.0 . . ?
C16 C17 C18 120.7(3) . . ?
C16 C17 H17A 119.6 . . ?
C18 C17 H17A 119.6 . . ?
C17 C18 C13 119.7(3) . . ?
C17 C18 H18A 120.1 . . ?
C13 C18 H18A 120.1 . . ?
C24 C19 C20 118.5(3) . . ?
C24 C19 P2 122.1(2) . . ?
C20 C19 P2 119.3(2) . . ?
C21 C20 C19 120.5(3) . . ?
C21 C20 H20A 119.7 . . ?
C19 C20 H20A 119.7 . . ?
C20 C21 C22 120.6(3) . . ?
C20 C21 H21A 119.7 . . ?
C22 C21 H21A 119.7 . . ?
C21 C22 C23 118.9(3) . . ?
C21 C22 H22A 120.6 . . ?
C23 C22 H22A 120.6 . . ?
C24 C23 C22 120.7(3) . . ?
C24 C23 H23A 119.7 . . ?
C22 C23 H23A 119.7 . . ?
C23 C24 C19 120.8(3) . . ?
C23 C24 H24A 119.6 . . ?
C19 C24 H24A 119.6 . . ?
C30 C25 C26 119.3(3) . . ?
C30 C25 P2 119.7(2) . . ?
C26 C25 P2 120.7(3) . . ?
C27 C26 C25 119.5(3) . . ?
C27 C26 H26A 120.3 . . ?
C25 C26 H26A 120.3 . . ?
C28 C27 C26 121.0(3) . . ?
C28 C27 H27A 119.5 . . ?
C26 C27 H27A 119.5 . . ?
C27 C28 C29 120.0(3) . . ?
C27 C28 H28A 120.0 . . ?
C29 C28 H28A 120.0 . . ?
C30 C29 C28 119.3(3) . . ?
C30 C29 H29A 120.3 . . ?
C28 C29 H29A 120.3 . . ?
C29 C30 C25 120.9(3) . . ?
C29 C30 H30A 119.5 . . ?
C25 C30 H30A 119.5 . . ?
C36 C31 C32 118.7(3) . . ?
C36 C31 P2 119.6(2) . . ?
C32 C31 P2 121.4(2) . . ?
C33 C32 C31 120.2(3) . . ?
C33 C32 H32A 119.9 . . ?
C31 C32 H32A 119.9 . . ?
C34 C33 C32 120.3(3) . . ?
C34 C33 H33A 119.9 . . ?
C32 C33 H33A 119.9 . . ?
C33 C34 C35 120.1(3) . . ?
C33 C34 H34A 120.0 . . ?
C35 C34 H34A 120.0 . . ?
C36 C35 C34 119.9(3) . . ?
C36 C35 H35A 120.0 . . ?
C34 C35 H35A 120.0 . . ?
C35 C36 C31 120.8(3) . . ?
C35 C36 H36A 119.6 . . ?
C31 C36 H36A 119.6 . . ?
C38 C37 C42 118.1(3) . . ?
C38 C37 S1 120.4(2) . . ?
C42 C37 S1 121.5(2) . . ?
C39 C38 C37 122.1(3) . . ?
C39 C38 H38A 119.0 . . ?
C37 C38 H38A 119.0 . . ?
C40 C39 C38 119.6(3) . . ?
C40 C39 H39A 120.2 . . ?
C38 C39 H39A 120.2 . . ?
C39 C40 C41 118.8(3) . . ?
C39 C40 C43 119.7(3) . . ?
C41 C40 C43 121.4(3) . . ?
C40 C41 C42 121.8(3) . . ?
C40 C41 H41A 119.1 . . ?
C42 C41 H41A 119.1 . . ?
C41 C42 C37 119.6(3) . . ?
C41 C42 S2 120.8(2) . . ?
C37 C42 S2 119.6(2) . . ?
C40 C43 H43A 109.5 . . ?
C40 C43 H43B 109.5 . . ?
H43A C43 H43B 109.5 . . ?
C40 C43 H43C 109.5 . . ?
H43A C43 H43C 109.5 . . ?
H43B C43 H43C 109.5 . . ?
C49 C44 C45 119.7(3) . . ?
C49 C44 S4 120.8(2) . . ?
C45 C44 S4 119.5(2) . . ?
C46 C45 C44 122.0(3) . . ?
C46 C45 H45A 119.0 . . ?
C44 C45 H45A 119.0 . . ?
C47 C46 C45 118.4(3) . . ?
C47 C46 H46A 120.8 . . ?
C45 C46 H46A 120.8 . . ?
C46 C47 C48 120.6(3) . . ?
C46 C47 C50 119.2(3) . . ?
C48 C47 C50 120.2(3) . . ?
C47 C50 H50A 109.5 . . ?
C47 C50 H50B 109.5 . . ?
H50A C50 H50B 109.5 . . ?
C47 C50 H50C 109.5 . . ?
H50A C50 H50C 109.5 . . ?
H50B C50 H50C 109.5 . . ?
S3 Mn1 S1 159.33(4) . . ?
S3 Mn1 S2 86.09(3) . . ?
S1 Mn1 S2 87.85(3) . . ?
S3 Mn1 S4 88.47(3) . 3_665 ?
S1 Mn1 S4 91.93(3) . 3_665 ?
S2 Mn1 S4 163.76(3) . 3_665 ?
S3 Mn1 S4 98.71(3) . . ?
S1 Mn1 S4 101.87(3) . . ?
S2 Mn1 S4 101.78(3) . . ?
S4 Mn1 S4 94.16(3) 3_665 . ?
P2 N1 P1 141.14(16) . . ?
N1 P1 C7 114.23(12) . . ?
N1 P1 C13 109.89(13) . . ?
C7 P1 C13 108.88(14) . . ?
N1 P1 C1 109.10(14) . . ?
C7 P1 C1 107.96(13) . . ?
C13 P1 C1 106.48(13) . . ?
N1 P2 C19 108.24(14) . . ?
N1 P2 C25 115.86(13) . . ?
C19 P2 C25 109.30(14) . . ?
N1 P2 C31 111.23(13) . . ?
C19 P2 C31 104.29(14) . . ?
C25 P2 C31 107.29(14) . . ?
C37 S1 Mn1 99.87(10) . . ?
C42 S2 Mn1 100.31(10) . . ?
C49 S3 Mn1 104.53(11) 3_665 . ?
C44 S4 Mn1 103.54(11) . 3_665 ?
C44 S4 Mn1 104.66(11) . . ?
Mn1 S4 Mn1 85.84(3) 3_665 . ?
C47 C48 C49 121.0(3) . . ?
C47 C48 H48A 119.5 . . ?
C49 C48 H48A 119.5 . . ?
C44 C49 C48 118.2(3) . . ?
C44 C49 S3 122.3(2) . 3_665 ?
C48 C49 S3 119.5(2) . 3_665 ?

loop_
_geom_bond_atom_site_label_1
_geom_bond_atom_site_label_2
_geom_bond_distance
_geom_bond_site_symmetry_2
_geom_bond_publ_flag
C1 C2 1.381(4) . ?
C1 C6 1.398(4) . ?
C1 P1 1.800(3) . ?
C2 C3 1.395(4) . ?
C2 H2A 0.9500 . ?
C3 C4 1.369(4) . ?
C3 H3A 0.9500 . ?
C4 C5 1.390(4) . ?
C4 H4A 0.9500 . ?
C5 C6 1.385(4) . ?
C5 H5A 0.9500 . ?
C6 H6A 0.9500 . ?
C7 C8 1.387(4) . ?
C7 C12 1.403(4) . ?
C7 P1 1.788(3) . ?
C8 C9 1.383(4) . ?
C8 H8A 0.9500 . ?
C9 C10 1.385(4) . ?
C9 H9A 0.9500 . ?
C10 C11 1.381(4) . ?
C10 H10A 0.9500 . ?
C11 C12 1.380(4) . ?
C11 H11A 0.9500 . ?
C12 H12A 0.9500 . ?
C13 C14 1.396(4) . ?
C13 C18 1.398(4) . ?
C13 P1 1.798(3) . ?
C14 C15 1.381(4) . ?
C14 H14A 0.9500 . ?
C15 C16 1.377(4) . ?
C15 H15A 0.9500 . ?
C16 C17 1.375(4) . ?
C16 H16A 0.9500 . ?
C17 C18 1.383(4) . ?
C17 H17A 0.9500 . ?
C18 H18A 0.9500 . ?
C19 C24 1.395(4) . ?
C19 C20 1.396(4) . ?
C19 P2 1.789(3) . ?
C20 C21 1.375(5) . ?
C20 H20A 0.9500 . ?
C21 C22 1.389(4) . ?
C21 H21A 0.9500 . ?
C22 C23 1.392(4) . ?
C22 H22A 0.9500 . ?
C23 C24 1.367(4) . ?
C23 H23A 0.9500 . ?
C24 H24A 0.9500 . ?
C25 C30 1.386(4) . ?
C25 C26 1.390(4) . ?
C25 P2 1.795(3) . ?
C26 C27 1.381(4) . ?
C26 H26A 0.9500 . ?
C27 C28 1.372(5) . ?
C27 H27A 0.9500 . ?
C28 C29 1.384(4) . ?
C28 H28A 0.9500 . ?
C29 C30 1.383(4) . ?
C29 H29A 0.9500 . ?
C30 H30A 0.9500 . ?
C31 C36 1.390(4) . ?
C31 C32 1.391(4) . ?
C31 P2 1.797(3) . ?
C32 C33 1.383(4) . ?
C32 H32A 0.9500 . ?
C33 C34 1.374(4) . ?
C33 H33A 0.9500 . ?
C34 C35 1.379(4) . ?
C34 H34A 0.9500 . ?
C35 C36 1.376(4) . ?
C35 H35A 0.9500 . ?
C36 H36A 0.9500 . ?
C37 C38 1.396(4) . ?
C37 C42 1.399(4) . ?
C37 S1 1.758(3) . ?
C38 C39 1.392(4) . ?
C38 H38A 0.9500 . ?
C39 C40 1.387(4) . ?
C39 H39A 0.9500 . ?
C40 C41 1.392(4) . ?
C40 C43 1.501(4) . ?
C41 C42 1.394(4) . ?
C41 H41A 0.9500 . ?
C42 S2 1.764(3) . ?
C43 H43A 0.9800 . ?
C43 H43B 0.9800 . ?
C43 H43C 0.9800 . ?
C44 C49 1.388(4) . ?
C44 C45 1.392(4) . ?
C44 S4 1.771(3) . ?
C45 C46 1.383(4) . ?
C45 H45A 0.9500 . ?
C46 C47 1.378(5) . ?
C46 H46A 0.9500 . ?
C47 C48 1.387(4) . ?
C47 C50 1.516(4) . ?
C50 H50A 0.9800 . ?
C50 H50B 0.9800 . ?
C50 H50C 0.9800 . ?
Mn1 S3 2.2933(9) . ?
Mn1 S1 2.2978(9) . ?
Mn1 S2 2.2999(9) . ?
Mn1 S4 2.3411(9) 3_665 ?
Mn1 S4 2.5938(10) . ?
N1 P2 1.575(2) . ?
N1 P1 1.588(2) . ?
S3 C49 1.758(3) 3_665 ?
S4 Mn1 2.3411(9) 3_665 ?
C48 C49 1.405(4) . ?
C48 H48A 0.9500 . ?
C49 S3 1.758(3) 3_665 ?
